data_1511600
loop_
_publ_author_name
'Kuz'ma, Yu.B.'
'Gubich, I.B.'
'Chaban, N.F.'

_publ_section_title
;
 New borides with Lu2 Ni3 B6 structure type
;
_journal_name_full 'Izvestiya Akademii Nauk SSSR, Neorganicheskie Materialy'
_journal_page_first 1317
_journal_page_last 1320
_journal_volume 25
_journal_year 1989
_chemical_formula_sum 'B6 Er2 Ni3'
_chemical_name_systematic 'Er2 Ni3 B6'
_space_group_IT_number 65
_symmetry_space_group_name_Hall '-C 2 2'
_symmetry_space_group_name_H-M 'C m m m'
_cell_angle_alpha 90
_cell_angle_beta 90
_cell_angle_gamma 90
_cell_formula_units_Z 2
_cell_length_a 7.701
_cell_length_b 8.632
_cell_length_c 3.462
_cell_volume 230.137
_citation_journal_id_ASTM IVNMAW
_cod_data_source_file boron4-x_252.cif
_cod_data_source_block B6Er2Ni3
_cod_original_cell_volume 230.1366
_cod_database_code 1511600

loop_
_symmetry_equiv_pos_as_xyz
x,y,z
-x,-y,z
x,-y,-z
-x,y,-z
-x,-y,-z
x,y,-z
-x,y,z
x,-y,z
x+1/2,y+1/2,z
-x+1/2,-y+1/2,z
x+1/2,-y+1/2,-z
-x+1/2,y+1/2,-z
-x+1/2,-y+1/2,-z
x+1/2,y+1/2,-z
-x+1/2,y+1/2,z
x+1/2,-y+1/2,z

loop_
_atom_site_label
_atom_site_type_symbol
_atom_site_fract_x
_atom_site_fract_y
_atom_site_fract_z
_atom_site_occupancy
_atom_site_U_iso_or_equiv
B2 B 0.326 0 0.5 1 0.0
Ni1 Ni 0 0 0.5 1 0.0
B1 B 0.234 0.157 0.5 1 0.0
Ni2 Ni 0.2246 0 0 1 0.0
Er1 Er 0 0.2728 0 1 0.0
